data_4077319
loop_
_publ_author_name
'Huang, Jui-Hsien'
'Chi, Liang-Sheng'
'Yu, Ru-Ching'
'Jiang, George J.'
'Yang, Wei-Ta'
'Lee, Gene-Hsiang'
'Peng, Shie-Ming'

_publ_section_title
;
 Zirconium Complexes Containing Bidentate Pyrrole Ligands:&#x00A0;
 Synthesis, Structural Characterization, and Ethylene Polymerization
;
_journal_issue 26
_journal_name_full Organometallics
_journal_page_first 5788
_journal_paper_doi 10.1021/om010198b
_journal_volume 20
_journal_year 2001
_chemical_formula_sum 'C14 H22 Cl2 N4 Zr'
_chemical_formula_weight 408.48
_chemical_name_systematic
; 
 ? 
;
_space_group_IT_number 33
_symmetry_cell_setting orthorhombic
_symmetry_space_group_name_Hall 'P 2c -2n'
_symmetry_space_group_name_H-M 'P n a 21'
_atom_sites_solution_hydrogens geom
_atom_sites_solution_primary direct
_atom_sites_solution_secondary difmap
_audit_creation_method SHELXL
_cell_angle_alpha 90.00
_cell_angle_beta 90.00
_cell_angle_gamma 90.00
_cell_formula_units_Z 4
_cell_length_a 16.6947(2)
_cell_length_b 10.3351(2)
_cell_length_c 10.1463(2)
_cell_measurement_reflns_used 8192
_cell_measurement_temperature 150(1)
_cell_volume 1750.66(5)
_computing_cell_refinement 'Siemens SAINT'
_computing_data_collection 'Siemens SMART'
_computing_data_reduction 'Siemens SAINT'
_computing_molecular_graphics 'Siemens SHELXTL'
_computing_publication_material 'Siemens SHELXTL'
_computing_structure_refinement 'SHELXL-93 (Sheldrick, 1993)'
_computing_structure_solution 'SHELXS-86 (Sheldrick, 1990)'
_diffrn_ambient_temperature 150(1)
_diffrn_measurement_device 'Siemens SMART CCD'
_diffrn_measurement_method '\w scans'
_diffrn_radiation_monochromator graphite
_diffrn_radiation_source 'fine-focus sealed tube'
_diffrn_radiation_type MoK\a
_diffrn_radiation_wavelength 0.71073
_diffrn_reflns_av_R_equivalents 0.0395
_diffrn_reflns_av_sigmaI/netI 0.0374
_diffrn_reflns_limit_h_max 21
_diffrn_reflns_limit_h_min -21
_diffrn_reflns_limit_k_max 13
_diffrn_reflns_limit_k_min -13
_diffrn_reflns_limit_l_max 13
_diffrn_reflns_limit_l_min -13
_diffrn_reflns_number 12486
_diffrn_reflns_theta_max 27.50
_diffrn_reflns_theta_min 2.32
_diffrn_standards_decay_% 0
_exptl_absorpt_coefficient_mu 0.932
_exptl_absorpt_correction_T_max 0.8621
_exptl_absorpt_correction_T_min 0.7798
_exptl_absorpt_correction_type ' empirical used sadabs'
_exptl_crystal_colour yellow
_exptl_crystal_density_diffrn 1.550
_exptl_crystal_density_meas ?
_exptl_crystal_description block
_exptl_crystal_F_000 832
_exptl_crystal_size_max 0.22
_exptl_crystal_size_mid 0.20
_exptl_crystal_size_min 0.18
_refine_diff_density_max 0.314
_refine_diff_density_min -0.255
_refine_diff_density_rms 0.057
_refine_ls_abs_structure_details 'Flack H D (1983), Acta Cryst. A39, 876-881'
_refine_ls_abs_structure_Flack -0.04(3)
_refine_ls_extinction_coef 0.0042(3)
_refine_ls_extinction_expression Fc^*^=kFc[1+0.001xFc^2^\l^3^/sin(2\q)]^-1/4^
_refine_ls_extinction_method SHELXL
_refine_ls_goodness_of_fit_all 1.042
_refine_ls_goodness_of_fit_obs 1.062
_refine_ls_matrix_type full
_refine_ls_number_parameters 191
_refine_ls_number_reflns 4015
_refine_ls_number_restraints 1
_refine_ls_restrained_S_all 1.041
_refine_ls_restrained_S_obs 1.062
_refine_ls_R_factor_all 0.0348
_refine_ls_R_factor_obs 0.0284
_refine_ls_shift/esd_max 0.001
_refine_ls_shift/esd_mean 0.000
_refine_ls_structure_factor_coef Fsqd
_refine_ls_weighting_details 'w=1/[\s^2^(Fo^2^)+(0.0259P)^2^+0.1869P] where P=(Fo^2^+2Fc^2^)/3'
_refine_ls_weighting_scheme calc
_refine_ls_wR_factor_all 0.0563
_refine_ls_wR_factor_obs 0.0547
_reflns_number_observed 3659
_reflns_number_total 4016
_reflns_observed_criterion >2sigma(I)
_cod_data_source_file om010198b.cif
_cod_data_source_block ic7193
_cod_depositor_comments
;
The following automatic conversions were performed:

'_symmetry_cell_setting' value 'Orthorhombic' changed to
'orthorhombic' according to
/home/saulius/struct/CIF-dictionaries/cif_core.dic dictionary named
'cif_core.dic' version 2.4.2 from 2011-04-26.

Automatic conversion script
Id: cif_fix_values 1715 2011-07-08 13:25:40Z adriana 

The following automatic conversions were performed:

'_exptl_crystal_density_meas' value 'not_measured' was changed to '?'
- the value is perceived as not measured.

Automatic conversion script
Id: cif_fix_values 3008 2015-01-20 13:52:24Z robertas 

The following automatic conversions were performed:

'_refine_ls_weighting_scheme' value 'calc
w=1/[\s^2^(Fo^2^)+(0.0259P)^2^+0.1869P] where P=(Fo^2^+2Fc^2^)/3' was
changed to 'calc'. New tag '_refine_ls_weighting_details' was
created. The value of the new tag was set to
'w=1/[\s^2^(Fo^2^)+(0.0259P)^2^+0.1869P] where P=(Fo^2^+2Fc^2^)/3'.

Automatic conversion script
Id: cif_fix_values 3143 2015-03-26 13:38:13Z robertas 
;
_cod_original_sg_symbol_H-M Pna2(1)
_cod_database_code 4077319

loop_
_symmetry_equiv_pos_as_xyz
'x, y, z'
'-x, -y, z+1/2'
'x+1/2, -y+1/2, z'
'-x+1/2, y+1/2, z+1/2'

loop_
_atom_site_aniso_label
_atom_site_aniso_U_11
_atom_site_aniso_U_22
_atom_site_aniso_U_33
_atom_site_aniso_U_23
_atom_site_aniso_U_13
_atom_site_aniso_U_12
Zr 0.01797(11) 0.01484(10) 0.01501(10) -0.0005(2) 0.00124(15) 0.00220(9)
Cl1 0.0455(4) 0.0164(3) 0.0386(3) 0.0006(5) -0.0018(6) -0.0003(2)
Cl2 0.0296(4) 0.0393(4) 0.0248(3) 0.0065(3) 0.0094(3) 0.0047(3)
N1 0.0207(11) 0.0214(12) 0.0176(10) 0.0011(9) -0.0012(9) 0.0028(9)
N2 0.0182(12) 0.0317(13) 0.0223(11) 0.0036(9) 0.0027(9) 0.0062(10)
N3 0.0282(11) 0.0193(10) 0.0230(12) -0.0016(13) 0.0034(13) 0.0038(8)
N4 0.0244(12) 0.0256(12) 0.0162(11) 0.0013(9) -0.0016(9) -0.0041(10)
C1 0.0210(15) 0.0196(14) 0.0243(15) -0.0034(11) 0.0035(11) 0.0017(12)
C2 0.026(2) 0.028(2) 0.0206(13) -0.0033(11) 0.0055(11) -0.0022(12)
C3 0.030(2) 0.032(2) 0.0181(13) 0.0012(12) -0.0017(11) -0.0073(13)
C4 0.0189(13) 0.0245(14) 0.0185(13) 0.0045(10) -0.0030(10) -0.0004(11)
C5 0.024(2) 0.036(2) 0.0225(14) 0.0075(12) -0.0012(12) 0.0059(13)
C6 0.029(2) 0.058(2) 0.035(2) 0.0057(15) 0.0051(13) 0.023(2)
C7 0.022(2) 0.046(2) 0.036(2) 0.0040(15) -0.0005(13) -0.0112(14)
C8 0.036(2) 0.0223(15) 0.031(2) -0.0078(12) 0.0097(14) -0.0015(13)
C9 0.040(2) 0.0162(12) 0.047(2) -0.001(2) 0.024(2) 0.0060(11)
C10 0.030(2) 0.030(2) 0.038(2) 0.0154(13) 0.0117(14) 0.0081(14)
C11 0.0215(14) 0.0241(15) 0.0251(14) 0.0103(11) 0.0033(11) 0.0049(12)
C12 0.025(2) 0.031(2) 0.0218(15) 0.0112(12) -0.0039(12) -0.0009(13)
C13 0.023(2) 0.043(2) 0.0265(15) 0.0057(13) 0.0009(12) -0.0079(14)
C14 0.051(2) 0.039(2) 0.0187(15) -0.0084(12) -0.0029(14) -0.012(2)

loop_
_atom_site_label
_atom_site_type_symbol
_atom_site_fract_x
_atom_site_fract_y
_atom_site_fract_z
_atom_site_U_iso_or_equiv
_atom_site_thermal_displace_type
_atom_site_occupancy
_atom_site_calc_flag
_atom_site_refinement_flags
Zr Zr 0.663788(12) 0.64173(2) 0.93407(3) 0.01594(6) Uani 1 d .
Cl1 Cl 0.63649(4) 0.41135(6) 0.93835(11) 0.03352(15) Uani 1 d .
Cl2 Cl 0.75474(4) 0.67619(7) 0.75015(7) 0.0313(2) Uani 1 d .
N1 N 0.63885(13) 0.6659(2) 1.1394(2) 0.0199(5) Uani 1 d .
N2 N 0.78493(14) 0.6018(2) 1.0515(2) 0.0240(5) Uani 1 d .
N3 N 0.61634(13) 0.8345(2) 0.9240(3) 0.0235(5) Uani 1 d .
N4 N 0.55505(14) 0.6397(2) 0.7789(2) 0.0221(5) Uani 1 d .
C1 C 0.5790(2) 0.7273(3) 1.2100(3) 0.0216(6) Uani 1 d .
H1A H 0.5345(2) 0.7708(3) 1.1720(3) 0.026 Uiso 1 calc R
C2 C 0.5931(2) 0.7163(3) 1.3420(3) 0.0250(6) Uani 1 d .
H2A H 0.5604(2) 0.7492(3) 1.4110(3) 0.030 Uiso 1 calc R
C3 C 0.6658(2) 0.6464(3) 1.3568(3) 0.0267(6) Uani 1 d .
H3A H 0.6916(2) 0.6254(3) 1.4375(3) 0.032 Uiso 1 calc R
C4 C 0.6919(2) 0.6149(3) 1.2335(3) 0.0206(6) Uani 1 d .
C5 C 0.7613(2) 0.5423(3) 1.1823(3) 0.0276(6) Uani 1 d .
H5A H 0.7470(2) 0.4501(3) 1.1702(3) 0.033 Uiso 1 calc R
H5B H 0.8065(2) 0.5475(3) 1.2452(3) 0.033 Uiso 1 calc R
C6 C 0.8443(2) 0.5145(4) 0.9873(3) 0.0408(8) Uani 1 d .
H6A H 0.8196(2) 0.4301(4) 0.9705(3) 0.061 Uiso 1 calc R
H6B H 0.8907(2) 0.5033(4) 1.0454(3) 0.061 Uiso 1 calc R
H6C H 0.8618(2) 0.5527(4) 0.9037(3) 0.061 Uiso 1 calc R
C7 C 0.8229(2) 0.7306(3) 1.0771(3) 0.0347(7) Uani 1 d .
H7A H 0.7838(2) 0.7880(3) 1.1194(3) 0.052 Uiso 1 calc R
H7B H 0.8404(2) 0.7687(3) 0.9935(3) 0.052 Uiso 1 calc R
H7C H 0.8692(2) 0.7193(3) 1.1353(3) 0.052 Uiso 1 calc R
C8 C 0.6253(2) 0.9450(3) 1.0017(3) 0.0299(7) Uani 1 d .
H8A H 0.6569(2) 0.9508(3) 1.0794(3) 0.036 Uiso 1 calc R
C9 C 0.5818(2) 1.0429(2) 0.9486(4) 0.0347(8) Uani 1 d .
H9A H 0.5782(2) 1.1286(2) 0.9819(4) 0.042 Uiso 1 calc R
C10 C 0.5426(2) 0.9948(3) 0.8347(3) 0.0328(7) Uani 1 d .
H10A H 0.5072(2) 1.0411(3) 0.7786(3) 0.039 Uiso 1 calc R
C11 C 0.5656(2) 0.8699(3) 0.8217(3) 0.0236(6) Uani 1 d .
C12 C 0.5526(2) 0.7715(3) 0.7184(3) 0.0261(6) Uani 1 d .
H12A H 0.5947(2) 0.7790(3) 0.6501(3) 0.031 Uiso 1 calc R
H12B H 0.5000(2) 0.7857(3) 0.6758(3) 0.031 Uiso 1 calc R
C13 C 0.4800(2) 0.6186(3) 0.8549(3) 0.0307(7) Uani 1 d .
H13A H 0.4767(2) 0.6821(3) 0.9264(3) 0.046 Uiso 1 calc R
H13B H 0.4801(2) 0.5311(3) 0.8920(3) 0.046 Uiso 1 calc R
H13C H 0.4338(2) 0.6288(3) 0.7963(3) 0.046 Uiso 1 calc R
C14 C 0.5585(2) 0.5423(3) 0.6713(3) 0.0363(8) Uani 1 d .
H14A H 0.6077(2) 0.5547(3) 0.6200(3) 0.054 Uiso 1 calc R
H14B H 0.5119(2) 0.5527(3) 0.6135(3) 0.054 Uiso 1 calc R
H14C H 0.5582(2) 0.4551(3) 0.7093(3) 0.054 Uiso 1 calc R

loop_
_atom_type_symbol
_atom_type_description
_atom_type_scat_dispersion_real
_atom_type_scat_dispersion_imag
_atom_type_scat_source
C C 0.0033 0.0016 'International Tables Vol C Tables 4.2.6.8 and 6.1.1.4'
H H 0.0000 0.0000 'International Tables Vol C Tables 4.2.6.8 and 6.1.1.4'
N N 0.0061 0.0033 'International Tables Vol C Tables 4.2.6.8 and 6.1.1.4'
Cl Cl 0.1484 0.1585 'International Tables Vol C Tables 4.2.6.8 and 6.1.1.4'
Zr Zr -2.9673 0.5597 'International Tables Vol C Tables 4.2.6.8 and 6.1.1.4'

loop_
_geom_angle_atom_site_label_1
_geom_angle_atom_site_label_2
_geom_angle_atom_site_label_3
_geom_angle
N1 Zr N3 82.31(10)
N1 Zr N2 72.44(8)
N3 Zr N2 119.84(9)
N1 Zr N4 119.48(8)
N3 Zr N4 72.44(9)
N2 Zr N4 165.25(8)
N1 Zr Cl1 93.47(7)
N3 Zr Cl1 147.46(6)
N2 Zr Cl1 88.88(6)
N4 Zr Cl1 82.02(6)
N1 Zr Cl2 148.40(6)
N3 Zr Cl2 93.33(8)
N2 Zr Cl2 83.07(6)
N4 Zr Cl2 88.29(6)
Cl1 Zr Cl2 105.95(3)
C1 N1 C4 106.0(2)
C1 N1 Zr 134.3(2)
C4 N1 Zr 119.7(2)
C6 N2 C7 109.4(2)
C6 N2 C5 108.1(2)
C7 N2 C5 108.6(2)
C6 N2 Zr 116.8(2)
C7 N2 Zr 107.0(2)
C5 N2 Zr 106.7(2)
C11 N3 C8 105.8(2)
C11 N3 Zr 120.3(2)
C8 N3 Zr 133.9(2)
C14 N4 C13 108.3(2)
C14 N4 C12 108.5(2)
C13 N4 C12 108.9(2)
C14 N4 Zr 117.3(2)
C13 N4 Zr 107.3(2)
C12 N4 Zr 106.4(2)
C2 C1 N1 110.2(3)
C1 C2 C3 107.0(2)
C4 C3 C2 107.3(2)
C3 C4 N1 109.5(2)
C3 C4 C5 134.0(3)
N1 C4 C5 116.6(2)
C4 C5 N2 107.8(2)
C9 C8 N3 109.2(3)
C8 C9 C10 108.0(3)
C11 C10 C9 106.4(3)
C10 C11 N3 110.6(3)
C10 C11 C12 133.2(3)
N3 C11 C12 116.0(2)
C11 C12 N4 109.4(2)

loop_
_geom_bond_atom_site_label_1
_geom_bond_atom_site_label_2
_geom_bond_distance
Zr N1 2.140(2)
Zr N3 2.147(2)
Zr N2 2.384(2)
Zr N4 2.403(2)
Zr Cl1 2.4246(6)
Zr Cl2 2.4320(7)
N1 C1 1.383(3)
N1 C4 1.404(3)
N2 C6 1.491(4)
N2 C7 1.497(4)
N2 C5 1.515(3)
N3 C11 1.389(4)
N3 C8 1.396(4)
N4 C14 1.486(3)
N4 C13 1.487(4)
N4 C12 1.495(3)
C1 C2 1.365(4)
C2 C3 1.422(4)
C3 C4 1.363(4)
C4 C5 1.476(4)
C8 C9 1.357(4)
C9 C10 1.418(5)
C10 C11 1.353(4)
C11 C12 1.477(4)
